data_4080011
loop_
_publ_author_name
'B\'ethegnies, Aur\'elien'
'Daran, Jean-Claude'
'Poli, Rinaldo'

_publ_section_title
;
 Platinum-Catalyzed Hydroamination of Ethylene: Study of the Catalyst
 Decomposition Mechanism
;
_journal_issue 2
_journal_name_full Organometallics
_journal_page_first 673
_journal_paper_doi 10.1021/om301182x
_journal_volume 32
_journal_year 2013
_chemical_formula_moiety 'C10 H10 Br2 N2 Pt'
_chemical_formula_sum 'C10 H10 Br2 N2 Pt'
_chemical_formula_weight 513.11
_chemical_name_systematic
;
 ?
;
_space_group_IT_number 15
_symmetry_cell_setting monoclinic
_symmetry_space_group_name_Hall '-C 2yc'
_symmetry_space_group_name_H-M 'C 1 2/c 1'
_atom_sites_solution_hydrogens geom
_atom_sites_solution_primary direct
_atom_sites_solution_secondary difmap
_audit_creation_method SHELXL-97
_cell_angle_alpha 90.00
_cell_angle_beta 97.676(4)
_cell_angle_gamma 90.00
_cell_formula_units_Z 8
_cell_length_a 9.4963(4)
_cell_length_b 17.4039(6)
_cell_length_c 15.2525(6)
_cell_measurement_reflns_used 12760
_cell_measurement_temperature 180(2)
_cell_measurement_theta_max 27.1
_cell_measurement_theta_min 2.9
_cell_volume 2498.23(17)
_computing_cell_refinement CrysAlisPro
_computing_data_collection 'CrysAlisPro (Agilent Technologies, 2011)'
_computing_data_reduction CrysAlisPro
_computing_molecular_graphics 'ORTEPIII (Burnett & Johnson, 1996); ORTEP-3 for Windows (Farrugia, 1997)'
_computing_publication_material SHELXL-97
_computing_structure_refinement 'SHELXL-97 (Sheldrick, 2008)'
_computing_structure_solution 'SIR-97 (Altomare et al., 1999)'
_diffrn_ambient_temperature 180(2)
_diffrn_detector_area_resol_mean 8.2632
_diffrn_measured_fraction_theta_full 0.996
_diffrn_measured_fraction_theta_max 0.996
_diffrn_measurement_device_type 'Xcalibur, Sapphire1, long nozzle'
_diffrn_measurement_method \wscan
_diffrn_radiation_monochromator graphite
_diffrn_radiation_type MoK\a
_diffrn_radiation_wavelength 0.71073
_diffrn_reflns_av_R_equivalents 0.0394
_diffrn_reflns_av_sigmaI/netI 0.0230
_diffrn_reflns_limit_h_max 12
_diffrn_reflns_limit_h_min -12
_diffrn_reflns_limit_k_max 22
_diffrn_reflns_limit_k_min -22
_diffrn_reflns_limit_l_max 19
_diffrn_reflns_limit_l_min -19
_diffrn_reflns_number 12760
_diffrn_reflns_theta_full 27.10
_diffrn_reflns_theta_max 27.10
_diffrn_reflns_theta_min 2.94
_exptl_absorpt_coefficient_mu 17.600
_exptl_absorpt_correction_T_max 0.0485
_exptl_absorpt_correction_T_min 0.0222
_exptl_absorpt_correction_type multi-scan
_exptl_absorpt_process_details
;
[c.f. r.h. blessing, acta cryst. (1995), a51, 33-38]
;
_exptl_crystal_colour yellow
_exptl_crystal_density_diffrn 2.728
_exptl_crystal_density_method 'not measured'
_exptl_crystal_description platelet
_exptl_crystal_F_000 1856
_exptl_crystal_size_max 0.28
_exptl_crystal_size_mid 0.25
_exptl_crystal_size_min 0.08
_refine_diff_density_max 3.049
_refine_diff_density_min -2.092
_refine_diff_density_rms 0.267
_refine_ls_extinction_method none
_refine_ls_goodness_of_fit_ref 1.110
_refine_ls_hydrogen_treatment constr
_refine_ls_matrix_type full
_refine_ls_number_parameters 136
_refine_ls_number_reflns 2752
_refine_ls_number_restraints 0
_refine_ls_restrained_S_all 1.110
_refine_ls_R_factor_all 0.0383
_refine_ls_R_factor_gt 0.0353
_refine_ls_shift/su_max 0.001
_refine_ls_shift/su_mean 0.000
_refine_ls_structure_factor_coef Fsqd
_refine_ls_weighting_details 'calc w=1/[\s^2^(Fo^2^)+(0.0738P)^2^+18.8889P] where P=(Fo^2^+2Fc^2^)/3'
_refine_ls_weighting_scheme calc
_refine_ls_wR_factor_gt 0.1091
_refine_ls_wR_factor_ref 0.1116
_reflns_number_gt 2527
_reflns_number_total 2752
_reflns_threshold_expression I>2\s(I)
_cod_data_source_file om301182x_si_001.cif
_cod_data_source_block PtBr2(PhNH2)2
_cod_original_sg_symbol_H-M C2/c
_cod_database_code 4080011

loop_
_symmetry_equiv_pos_as_xyz
'x, y, z'
'-x, y, -z+1/2'
'x+1/2, y+1/2, z'
'-x+1/2, y+1/2, -z+1/2'
'-x, -y, -z'
'x, -y, z-1/2'
'-x+1/2, -y+1/2, -z'
'x+1/2, -y+1/2, z-1/2'

loop_
_atom_site_label
_atom_site_type_symbol
_atom_site_fract_x
_atom_site_fract_y
_atom_site_fract_z
_atom_site_U_iso_or_equiv
_atom_site_adp_type
_atom_site_occupancy
_atom_site_symmetry_multiplicity
_atom_site_calc_flag
_atom_site_refinement_flags
Pt1 Pt 0.84302(3) 0.119668(14) 0.974903(18) 0.02720(13) Uani 1 1 d .
Br1 Br 0.89601(8) 0.07630(4) 1.12684(5) 0.03545(19) Uani 1 1 d .
Br2 Br 1.00019(9) 0.22806(5) 1.00304(6) 0.0400(2) Uani 1 1 d .
N1 N 0.8015(6) 0.1533(3) 0.8482(4) 0.0281(12) Uani 1 1 d .
N2 N 0.7082(6) 0.0309(3) 0.9436(4) 0.0299(12) Uani 1 1 d .
C11 C 0.8335(8) 0.1067(4) 0.7841(5) 0.0316(15) Uani 1 1 d .
H11 H 0.8735 0.0577 0.7996 0.038 Uiso 1 1 calc R
C12 C 0.8099(9) 0.1279(5) 0.6951(6) 0.0377(17) Uani 1 1 d .
H12 H 0.8342 0.0940 0.6506 0.045 Uiso 1 1 calc R
C13 C 0.7512(9) 0.1984(5) 0.6730(6) 0.0431(19) Uani 1 1 d .
H13 H 0.7359 0.2143 0.6129 0.052 Uiso 1 1 calc R
C14 C 0.7142(10) 0.2463(5) 0.7387(7) 0.0439(19) Uani 1 1 d .
H14 H 0.6707 0.2946 0.7243 0.053 Uiso 1 1 calc R
C15 C 0.7419(9) 0.2222(5) 0.8253(6) 0.0393(18) Uani 1 1 d .
H15 H 0.7182 0.2553 0.8707 0.047 Uiso 1 1 calc R
C21 C 0.5743(8) 0.0454(5) 0.9055(6) 0.0366(16) Uani 1 1 d .
H21 H 0.5432 0.0972 0.8982 0.044 Uiso 1 1 calc R
C22 C 0.4825(9) -0.0125(5) 0.8773(6) 0.0436(19) Uani 1 1 d .
H22 H 0.3884 -0.0012 0.8508 0.052 Uiso 1 1 calc R
C23 C 0.5272(10) -0.0872(5) 0.8874(6) 0.0430(19) Uani 1 1 d .
H23 H 0.4642 -0.1282 0.8687 0.052 Uiso 1 1 calc R
C24 C 0.6644(10) -0.1022(5) 0.9250(6) 0.0393(17) Uani 1 1 d .
H24 H 0.6981 -0.1536 0.9310 0.047 Uiso 1 1 calc R
C25 C 0.7522(8) -0.0417(4) 0.9536(6) 0.0345(16) Uani 1 1 d .
H25 H 0.8461 -0.0519 0.9811 0.041 Uiso 1 1 calc R

loop_
_atom_site_aniso_label
_atom_site_aniso_U_11
_atom_site_aniso_U_22
_atom_site_aniso_U_33
_atom_site_aniso_U_23
_atom_site_aniso_U_13
_atom_site_aniso_U_12
Pt1 0.02642(18) 0.02626(18) 0.0291(2) 0.00136(9) 0.00450(12) -0.00180(8)
Br1 0.0367(4) 0.0382(4) 0.0309(4) 0.0050(3) 0.0025(3) -0.0026(3)
Br2 0.0400(4) 0.0375(4) 0.0422(5) -0.0008(3) 0.0045(3) -0.0130(3)
N1 0.026(3) 0.029(3) 0.029(3) -0.003(2) 0.002(2) -0.003(2)
N2 0.028(3) 0.028(3) 0.035(3) 0.003(2) 0.008(2) -0.003(2)
C11 0.033(4) 0.030(3) 0.031(4) 0.002(3) 0.001(3) 0.002(3)
C12 0.043(4) 0.046(4) 0.024(4) -0.003(3) 0.004(3) 0.004(3)
C13 0.044(4) 0.047(5) 0.038(5) 0.004(4) 0.007(4) 0.004(4)
C14 0.049(5) 0.037(4) 0.046(5) 0.008(4) 0.011(4) 0.011(3)
C15 0.041(4) 0.033(4) 0.045(5) 0.007(3) 0.011(4) 0.008(3)
C21 0.031(3) 0.034(4) 0.045(5) 0.002(3) 0.005(3) -0.003(3)
C22 0.032(4) 0.051(5) 0.048(5) 0.007(4) 0.003(3) -0.006(3)
C23 0.052(5) 0.038(4) 0.038(5) -0.003(3) 0.005(4) -0.020(4)
C24 0.048(5) 0.031(3) 0.040(5) 0.000(3) 0.009(4) -0.003(3)
C25 0.033(4) 0.031(3) 0.041(4) 0.003(3) 0.011(3) 0.004(3)

loop_
_atom_type_symbol
_atom_type_description
_atom_type_scat_dispersion_real
_atom_type_scat_dispersion_imag
_atom_type_scat_source
C C 0.0033 0.0016 'International Tables Vol C Tables 4.2.6.8 and 6.1.1.4'
H H 0.0000 0.0000 'International Tables Vol C Tables 4.2.6.8 and 6.1.1.4'
N N 0.0061 0.0033 'International Tables Vol C Tables 4.2.6.8 and 6.1.1.4'
Br Br -0.2901 2.4595 'International Tables Vol C Tables 4.2.6.8 and 6.1.1.4'
Pt Pt -1.7033 8.3905 'International Tables Vol C Tables 4.2.6.8 and 6.1.1.4'

loop_
_geom_angle_atom_site_label_1
_geom_angle_atom_site_label_2
_geom_angle_atom_site_label_3
_geom_angle
N1 Pt1 N2 87.6(2)
N1 Pt1 Br2 88.89(16)
N2 Pt1 Br2 176.53(18)
N1 Pt1 Br1 178.61(17)
N2 Pt1 Br1 91.82(18)
Br2 Pt1 Br1 91.66(3)
C11 N1 C15 118.6(7)
C11 N1 Pt1 119.5(5)
C15 N1 Pt1 121.9(5)
C25 N2 C21 119.4(6)
C25 N2 Pt1 121.2(5)
C21 N2 Pt1 119.3(5)
N1 C11 C12 121.9(7)
C13 C12 C11 118.9(8)
C12 C13 C14 119.7(8)
C15 C14 C13 118.5(8)
N1 C15 C14 122.5(8)
N2 C21 C22 121.5(7)
C21 C22 C23 119.4(8)
C22 C23 C24 119.3(8)
C23 C24 C25 119.1(8)
N2 C25 C24 121.4(8)

loop_
_geom_bond_atom_site_label_1
_geom_bond_atom_site_label_2
_geom_bond_distance
Pt1 N1 2.007(6)
Pt1 N2 2.023(6)
Pt1 Br2 2.4082(8)
Pt1 Br1 2.4253(8)
N1 C11 1.336(10)
N1 C15 1.352(10)
N2 C25 1.333(9)
N2 C21 1.350(10)
C11 C12 1.396(12)
C12 C13 1.371(12)
C13 C14 1.384(13)
C14 C15 1.378(13)
C21 C22 1.365(12)
C22 C23 1.369(13)
C23 C24 1.377(13)
C24 C25 1.378(11)

loop_
_geom_hbond_atom_site_label_D
_geom_hbond_atom_site_label_H
_geom_hbond_atom_site_label_A
_geom_hbond_distance_DH
_geom_hbond_distance_HA
_geom_hbond_distance_DA
_geom_hbond_angle_DHA
_geom_hbond_site_symmetry_A
_geom_hbond_publ_flag
C13 H13 Br2 0.9500 2.8000 3.520(9) 134.00 8_455 yes
